data_2235664
loop_
_publ_author_name
'Cheng, Yuan-Zheng'
'Shi, Wei-Wei'
'Wang, Xue-Dong'
'Deng, Shu-E'
'Zhang, Li-Ping'

_publ_section_title
;
 <i>catena</i>-Poly[[bis[aqua(1,10-phenanthroline)lead(II)]-bis(\m~3~-2-hydroxy-5-sulfonatobenzoato)]
 acetic acid monosolvate]
;
_journal_coeditor_code WM2635
_journal_issue 7
_journal_name_full 'Acta Crystallographica Section E'
_journal_page_first m878
_journal_page_last m879
_journal_paper_doi 10.1107/S160053681202421X
_journal_volume 68
_journal_year 2012
_chemical_formula_iupac '[Pb2 (C7 H4 O6 S)2 (C12 H8 N2)2 (H2 O)2] , C2 H4 O2'
_chemical_formula_moiety 'C38 H28 N4 O14 Pb2 S2, C2 H4 O'
_chemical_formula_sum 'C40 H32 N4 O16 Pb2 S2'
_chemical_formula_weight 1303.24
_chemical_name_systematic
;
<i>catena</i>-Poly[[bis[aqua(1,10-phenanthroline)lead(II)]-bis(\m~3~-2-hydroxy-
5-sulfonatobenzoato)] acetic acid monosolvate]
;
_space_group_IT_number 2
_symmetry_cell_setting triclinic
_symmetry_space_group_name_Hall '-P 1'
_symmetry_space_group_name_H-M 'P -1'
_atom_sites_solution_hydrogens geom
_atom_sites_solution_primary direct
_atom_sites_solution_secondary difmap
_audit_creation_method CrysAlisPro
_cell_angle_alpha 74.171(4)
_cell_angle_beta 74.379(5)
_cell_angle_gamma 79.748(5)
_cell_formula_units_Z 1
_cell_length_a 9.7372(7)
_cell_length_b 10.1619(5)
_cell_length_c 11.6637(5)
_cell_measurement_reflns_used 4152
_cell_measurement_temperature 293(2)
_cell_measurement_theta_max 28.44
_cell_measurement_theta_min 2.45
_cell_volume 1062.50(11)
_computing_cell_refinement 'CrysAlis PRO (Oxford Diffraction, 2011)'
_computing_data_collection 'CrysAlis PRO (Oxford Diffraction, 2011)'
_computing_data_reduction 'CrysAlis PRO (Oxford Diffraction, 2011)'
_computing_molecular_graphics
;
ORTEP-3 for Windows (Farrugia, 1997) and DIAMOND (Brandenburg,
2006)
;
_computing_publication_material 'publCIF (Westrip, 2010)'
_computing_structure_refinement 'SHELXL97 (Sheldrick, 2008)'
_computing_structure_solution 'SHELXS97 (Sheldrick, 2008)'
_diffrn_ambient_temperature 293(2)
_diffrn_detector_area_resol_mean 16.2563
_diffrn_measured_fraction_theta_full 0.985
_diffrn_measured_fraction_theta_max 0.985
_diffrn_measurement_device_type 'Oxford Xcalibur CCD'
_diffrn_measurement_method \w
_diffrn_radiation_monochromator graphite
_diffrn_radiation_source 'fine-focus sealed tube'
_diffrn_radiation_type MoK\a
_diffrn_radiation_wavelength 0.71073
_diffrn_reflns_av_R_equivalents 0.0360
_diffrn_reflns_av_sigmaI/netI 0.0430
_diffrn_reflns_limit_h_max 9
_diffrn_reflns_limit_h_min -11
_diffrn_reflns_limit_k_max 12
_diffrn_reflns_limit_k_min -12
_diffrn_reflns_limit_l_max 13
_diffrn_reflns_limit_l_min -13
_diffrn_reflns_number 6374
_diffrn_reflns_theta_full 25.00
_diffrn_reflns_theta_max 25.00
_diffrn_reflns_theta_min 3.12
_diffrn_standards_number 0
_exptl_absorpt_coefficient_mu 8.089
_exptl_absorpt_correction_T_max 0.379
_exptl_absorpt_correction_T_min 0.309
_exptl_absorpt_correction_type multi-scan
_exptl_absorpt_process_details '(CrysAlis PRO; Oxford Diffraction, 2011)'
_exptl_crystal_colour colourless
_exptl_crystal_density_diffrn 2.037
_exptl_crystal_density_method 'not measured'
_exptl_crystal_description block
_exptl_crystal_F_000 624
_exptl_crystal_size_max 0.15
_exptl_crystal_size_mid 0.13
_exptl_crystal_size_min 0.12
_refine_diff_density_max 1.829
_refine_diff_density_min -0.842
_refine_ls_extinction_method none
_refine_ls_goodness_of_fit_ref 1.053
_refine_ls_hydrogen_treatment constr
_refine_ls_matrix_type full
_refine_ls_number_parameters 310
_refine_ls_number_reflns 3745
_refine_ls_number_restraints 28
_refine_ls_restrained_S_all 1.067
_refine_ls_R_factor_all 0.0297
_refine_ls_R_factor_gt 0.0265
_refine_ls_shift/su_max 0.002
_refine_ls_shift/su_mean 0.000
_refine_ls_structure_factor_coef Fsqd
_refine_ls_weighting_details 'calc w = 1/[\s^2^(Fo^2^)+(0.0245P)^2^+1.8039P] where P=(Fo^2^+2Fc^2^)/3'
_refine_ls_weighting_scheme calc
_refine_ls_wR_factor_gt 0.0626
_refine_ls_wR_factor_ref 0.0640
_reflns_number_gt 3438
_reflns_number_total 3745
_reflns_threshold_expression I>2\s(I)
_cod_data_source_file wm2635.cif
_cod_data_source_block I
_cod_database_code 2235664
_cod_database_fobs_code 2235664

loop_
_symmetry_equiv_pos_as_xyz
'x, y, z'
'-x, -y, -z'

loop_
_atom_site_type_symbol
_atom_site_label
_atom_site_fract_x
_atom_site_fract_y
_atom_site_fract_z
_atom_site_U_iso_or_equiv
_atom_site_adp_type
_atom_site_calc_flag
_atom_site_refinement_flags
_atom_site_occupancy
_atom_site_symmetry_multiplicity
_atom_site_disorder_assembly
_atom_site_disorder_group
Pb Pb1 0.189696(15) 0.433942(12) 0.821869(11) 0.02627(4) Uani d . 1 1 . .
S S1 0.22096(9) 0.49032(9) 0.11157(7) 0.0246(2) Uani d . 1 1 . .
O O1 0.2783(3) 0.3880(3) 0.0395(2) 0.0432(8) Uani d . 1 1 . .
O O2 0.3283(3) 0.5673(3) 0.1171(3) 0.0458(8) Uani d . 1 1 . .
O O3 0.0989(3) 0.5773(3) 0.0720(3) 0.0491(9) Uani d . 1 1 . .
O O4 -0.0031(3) 0.1689(3) 0.6124(2) 0.0383(7) Uani d . 1 1 . .
H H4 -0.0007 0.2086 0.6642 0.057 Uiso calc R 1 1 . .
O O5 0.2292(3) 0.4891(3) 0.5720(2) 0.0382(7) Uani d . 1 1 . .
O O6 0.1091(3) 0.3183(3) 0.6945(2) 0.0364(7) Uani d . 1 1 . .
O O7 0.4185(4) 0.5870(4) 0.7930(4) 0.0693(11) Uani d . 1 1 . .
H H7B 0.3910 0.6512 0.8307 0.104 Uiso d R 1 1 . .
H H7A 0.4854 0.5373 0.8243 0.104 Uiso d R 1 1 . .
N N1 0.1815(3) 0.1900(3) 0.9396(2) 0.0254(7) Uani d . 1 1 . .
N N2 0.4095(3) 0.2831(3) 0.7557(3) 0.0288(8) Uani d . 1 1 . .
C C1 0.2972(4) 0.0991(3) 0.9122(3) 0.0269(8) Uani d . 1 1 . .
C C2 0.0744(4) 0.1459(4) 1.0323(3) 0.0295(9) Uani d . 1 1 . .
H H2 -0.0063 0.2078 1.0504 0.035 Uiso calc R 1 1 . .
C C3 0.0764(4) 0.0128(4) 1.1034(3) 0.0347(10) Uani d . 1 1 . .
H H3 0.0005 -0.0124 1.1701 0.042 Uiso calc R 1 1 . .
C C4 0.1901(5) -0.0810(4) 1.0751(3) 0.0380(10) Uani d . 1 1 . .
H H4A 0.1906 -0.1718 1.1205 0.046 Uiso calc R 1 1 . .
C C5 0.3070(4) -0.0411(4) 0.9775(3) 0.0306(9) Uani d . 1 1 . .
C C6 0.4306(5) -0.1315(4) 0.9431(4) 0.0404(11) Uani d . 1 1 . .
H H6 0.4355 -0.2236 0.9850 0.048 Uiso calc R 1 1 . .
C C7 0.5421(5) -0.0859(4) 0.8498(4) 0.0411(11) Uani d . 1 1 . .
H H7 0.6222 -0.1473 0.8287 0.049 Uiso calc R 1 1 . .
C C8 0.5379(4) 0.0553(4) 0.7835(3) 0.0313(9) Uani d . 1 1 . .
C C9 0.6530(4) 0.1072(4) 0.6884(4) 0.0376(10) Uani d . 1 1 . .
H H9 0.7353 0.0491 0.6652 0.045 Uiso calc R 1 1 . .
C C10 0.6423(4) 0.2446(4) 0.6304(4) 0.0368(10) Uani d . 1 1 . .
H H10 0.7175 0.2806 0.5678 0.044 Uiso calc R 1 1 . .
C C11 0.5202(4) 0.3280(4) 0.6656(3) 0.0346(10) Uani d . 1 1 . .
H H11 0.5140 0.4205 0.6248 0.041 Uiso calc R 1 1 . .
C C12 0.4181(4) 0.1465(3) 0.8141(3) 0.0272(9) Uani d . 1 1 . .
C C13 0.1267(4) 0.3569(3) 0.4810(3) 0.0231(8) Uani d . 1 1 . .
C C14 0.0492(4) 0.2454(4) 0.5000(3) 0.0262(9) Uani d . 1 1 . .
C C15 0.0285(4) 0.2095(4) 0.3998(3) 0.0342(10) Uani d . 1 1 . .
H H15 -0.0212 0.1349 0.4117 0.041 Uiso calc R 1 1 . .
C C16 0.0813(4) 0.2838(4) 0.2825(3) 0.0297(9) Uani d . 1 1 . .
H H16 0.0666 0.2594 0.2158 0.036 Uiso calc R 1 1 . .
C C17 0.1568(4) 0.3956(3) 0.2634(3) 0.0229(8) Uani d . 1 1 . .
C C18 0.1787(3) 0.4310(3) 0.3625(3) 0.0217(8) Uani d . 1 1 . .
H H18 0.2289 0.5055 0.3499 0.026 Uiso calc R 1 1 . .
C C19 0.1577(4) 0.3934(4) 0.5883(3) 0.0275(9) Uani d . 1 1 . .
O O8 0.52594(15) 1.0143(5) 0.4767(3) 0.0604(17) Uani d PDU 0.50 1 A -1
H H8 0.4666 1.0824 0.4693 0.091 Uiso calc PR 0.50 1 A -1
O O9 0.5369(3) 0.8114(4) 0.5772(5) 0.0472(15) Uani d PDU 0.50 1 A -1
C C20 0.3157(9) 0.9480(4) 0.6248(6) 0.055(2) Uani d PDU 0.50 1 A -1
H H20A 0.2969 0.8956 0.7083 0.082 Uiso calc PR 0.50 1 A -1
H H20B 0.2530 0.9270 0.5829 0.082 Uiso calc PR 0.50 1 A -1
H H20C 0.2993 1.0445 0.6231 0.082 Uiso calc PR 0.50 1 A -1
C C21 0.4666(8) 0.9126(7) 0.5634(7) 0.048(2) Uani d PDU 0.50 1 A -1

loop_
_atom_site_aniso_label
_atom_site_aniso_U_11
_atom_site_aniso_U_22
_atom_site_aniso_U_33
_atom_site_aniso_U_12
_atom_site_aniso_U_13
_atom_site_aniso_U_23
Pb1 0.03519(7) 0.02124(7) 0.02146(6) -0.00169(5) -0.00812(5) -0.00301(5)
S1 0.0322(4) 0.0227(4) 0.0179(4) -0.0038(3) -0.0059(3) -0.0025(3)
O1 0.0686(19) 0.0337(14) 0.0251(13) -0.0031(14) -0.0067(12) -0.0094(11)
O2 0.0594(16) 0.0478(16) 0.0329(14) -0.0329(13) -0.0095(12) 0.0017(12)
O3 0.0382(15) 0.0552(18) 0.0336(15) 0.0070(14) -0.0060(12) 0.0127(13)
O4 0.0428(15) 0.0428(15) 0.0243(13) -0.0212(12) -0.0008(11) 0.0039(11)
O5 0.0516(15) 0.0403(14) 0.0297(12) -0.0105(12) -0.0177(11) -0.0082(11)
O6 0.0495(15) 0.0422(15) 0.0185(11) -0.0128(12) -0.0095(11) -0.0027(10)
O7 0.069(2) 0.0504(19) 0.087(3) -0.0183(17) -0.0103(19) -0.0140(18)
N1 0.0366(15) 0.0219(14) 0.0202(13) -0.0090(12) -0.0092(11) -0.0028(11)
N2 0.0364(16) 0.0230(14) 0.0267(14) -0.0075(13) -0.0093(12) -0.0008(12)
C1 0.0422(18) 0.0198(16) 0.0242(16) -0.0086(14) -0.0155(14) -0.0035(13)
C2 0.0375(19) 0.0298(18) 0.0226(16) -0.0102(15) -0.0076(14) -0.0039(14)
C3 0.045(2) 0.034(2) 0.0244(18) -0.0142(17) -0.0074(16) -0.0001(15)
C4 0.058(2) 0.0277(19) 0.0299(19) -0.0206(17) -0.0156(17) 0.0060(15)
C5 0.046(2) 0.0229(17) 0.0282(17) -0.0092(15) -0.0196(15) -0.0014(14)
C6 0.057(2) 0.0224(18) 0.045(2) -0.0028(17) -0.0269(18) -0.0005(16)
C7 0.051(2) 0.0279(19) 0.049(2) 0.0030(18) -0.0229(18) -0.0090(17)
C8 0.0362(18) 0.0253(17) 0.0379(18) -0.0001(15) -0.0169(15) -0.0103(14)
C9 0.0322(19) 0.041(2) 0.042(2) -0.0001(17) -0.0122(16) -0.0127(17)
C10 0.032(2) 0.039(2) 0.037(2) -0.0086(17) -0.0030(16) -0.0074(17)
C11 0.037(2) 0.0315(19) 0.0325(19) -0.0107(16) -0.0061(16) -0.0017(16)
C12 0.0346(18) 0.0212(16) 0.0294(17) -0.0062(14) -0.0141(14) -0.0033(13)
C13 0.0235(16) 0.0239(16) 0.0228(15) 0.0007(13) -0.0084(13) -0.0064(13)
C14 0.0237(16) 0.0279(18) 0.0247(17) -0.0043(14) -0.0042(13) -0.0030(14)
C15 0.040(2) 0.0307(18) 0.0345(19) -0.0175(16) -0.0059(16) -0.0061(15)
C16 0.0372(19) 0.0290(18) 0.0267(17) -0.0106(15) -0.0085(14) -0.0076(14)
C17 0.0252(16) 0.0229(16) 0.0203(15) -0.0038(14) -0.0043(13) -0.0050(13)
C18 0.0234(16) 0.0201(16) 0.0216(15) -0.0041(13) -0.0061(13) -0.0033(12)
C19 0.0295(18) 0.0284(18) 0.0264(17) 0.0026(15) -0.0102(14) -0.0095(14)
O8 0.055(3) 0.059(3) 0.063(3) 0.004(2) -0.014(2) -0.014(2)
O9 0.042(2) 0.051(3) 0.051(2) 0.024(2) -0.022(2) -0.022(2)
C20 0.048(3) 0.073(4) 0.054(3) 0.008(3) -0.018(3) -0.036(3)
C21 0.049(3) 0.050(3) 0.049(3) -0.006(3) -0.018(3) -0.010(3)

loop_
_atom_type_symbol
_atom_type_description
_atom_type_scat_dispersion_real
_atom_type_scat_dispersion_imag
_atom_type_scat_source
C C 0.0033 0.0016 'International Tables Vol C Tables 4.2.6.8 and 6.1.1.4'
H H 0.0000 0.0000 'International Tables Vol C Tables 4.2.6.8 and 6.1.1.4'
O O 0.0106 0.0060 'International Tables Vol C Tables 4.2.6.8 and 6.1.1.4'
N N 0.0061 0.0033 'International Tables Vol C Tables 4.2.6.8 and 6.1.1.4'
S S 0.1246 0.1234 'International Tables Vol C Tables 4.2.6.8 and 6.1.1.4'
Pb Pb -3.3944 10.1111 'International Tables Vol C Tables 4.2.6.8 and 6.1.1.4'

loop_
_geom_angle_atom_site_label_1
_geom_angle_atom_site_label_2
_geom_angle_atom_site_label_3
_geom_angle_site_symmetry_1
_geom_angle_site_symmetry_3
_geom_angle
O6 Pb1 N2 . . 78.58(10)
O6 Pb1 N1 . . 74.87(9)
N2 Pb1 N1 . . 67.00(9)
O6 Pb1 O5 . . 49.83(8)
N2 Pb1 O5 . . 75.83(9)
N1 Pb1 O5 . . 118.07(9)
O6 Pb1 O3 . 2_566 76.29(10)
N2 Pb1 O3 . 2_566 140.58(10)
N1 Pb1 O3 . 2_566 77.36(9)
O5 Pb1 O3 . 2_566 108.70(9)
O6 Pb1 O7 . . 136.69(10)
N2 Pb1 O7 . . 75.24(10)
N1 Pb1 O7 . . 123.15(10)
O5 Pb1 O7 . . 90.23(10)
O3 Pb1 O7 2_566 . 141.81(11)
O2 S1 O3 . . 113.04(19)
O2 S1 O1 . . 113.22(19)
O3 S1 O1 . . 111.07(19)
O2 S1 C17 . . 106.19(17)
O3 S1 C17 . . 107.19(16)
O1 S1 C17 . . 105.53(16)
S1 O3 Pb1 . 2_566 128.98(15)
C14 O4 H4 . . 109.5
C19 O5 Pb1 . . 87.7(2)
C19 O6 Pb1 . . 99.6(2)
Pb1 O7 H7B . . 111.1
Pb1 O7 H7A . . 111.5
H7B O7 H7A . . 105.1
C2 N1 C1 . . 118.1(3)
C2 N1 Pb1 . . 123.9(2)
C1 N1 Pb1 . . 117.9(2)
C11 N2 C12 . . 118.2(3)
C11 N2 Pb1 . . 123.3(2)
C12 N2 Pb1 . . 118.5(2)
N1 C1 C5 . . 122.7(3)
N1 C1 C12 . . 119.0(3)
C5 C1 C12 . . 118.3(3)
N1 C2 C3 . . 123.4(3)
N1 C2 H2 . . 118.3
C3 C2 H2 . . 118.3
C4 C3 C2 . . 119.3(3)
C4 C3 H3 . . 120.3
C2 C3 H3 . . 120.3
C3 C4 C5 . . 120.1(3)
C3 C4 H4A . . 119.9
C5 C4 H4A . . 119.9
C4 C5 C6 . . 123.8(3)
C4 C5 C1 . . 116.4(3)
C6 C5 C1 . . 119.8(3)
C7 C6 C5 . . 121.1(3)
C7 C6 H6 . . 119.5
C5 C6 H6 . . 119.5
C6 C7 C8 . . 120.8(4)
C6 C7 H7 . . 119.6
C8 C7 H7 . . 119.6
C12 C8 C9 . . 117.9(3)
C12 C8 C7 . . 119.6(3)
C9 C8 C7 . . 122.5(3)
C10 C9 C8 . . 119.2(4)
C10 C9 H9 . . 120.4
C8 C9 H9 . . 120.4
C11 C10 C9 . . 119.4(4)
C11 C10 H10 . . 120.3
C9 C10 H10 . . 120.3
N2 C11 C10 . . 123.1(3)
N2 C11 H11 . . 118.4
C10 C11 H11 . . 118.4
N2 C12 C8 . . 122.1(3)
N2 C12 C1 . . 117.6(3)
C8 C12 C1 . . 120.2(3)
C18 C13 C14 . . 119.5(3)
C18 C13 C19 . . 119.9(3)
C14 C13 C19 . . 120.5(3)
O4 C14 C15 . . 118.1(3)
O4 C14 C13 . . 122.4(3)
C15 C14 C13 . . 119.5(3)
C16 C15 C14 . . 120.3(4)
C16 C15 H15 . . 119.8
C14 C15 H15 . . 119.8
C15 C16 C17 . . 120.4(4)
C15 C16 H16 . . 119.8
C17 C16 H16 . . 119.8
C18 C17 C16 . . 119.6(3)
C18 C17 S1 . . 121.3(3)
C16 C17 S1 . . 119.1(3)
C17 C18 C13 . . 120.8(3)
C17 C18 H18 . . 119.6
C13 C18 H18 . . 119.6
O5 C19 O6 . . 122.8(3)
O5 C19 C13 . . 120.9(3)
O6 C19 C13 . . 116.3(3)
O9 C21 O8 . . 115.5(6)
O9 C21 C20 . . 129.7(5)
O8 C21 C20 . . 114.8(5)

loop_
_geom_bond_atom_site_label_1
_geom_bond_atom_site_label_2
_geom_bond_site_symmetry_2
_geom_bond_distance
_geom_bond_publ_flag
Pb1 O6 . 2.472(3) yes
Pb1 N2 . 2.473(3) yes
Pb1 N1 . 2.488(3) yes
Pb1 O5 . 2.745(3) yes
Pb1 O3 2_566 2.757(3) yes
Pb1 O7 . 2.835(4) yes
Pb1 O1 1_556 2.7920(10) yes
S1 O2 . 1.436(3) ?
S1 O3 . 1.451(3) ?
S1 O1 . 1.454(3) ?
S1 C17 . 1.772(3) ?
O3 Pb1 2_566 2.757(3) ?
O4 C14 . 1.345(4) ?
O4 H4 . 0.8200 ?
O5 C19 . 1.239(5) ?
O6 C19 . 1.280(4) ?
O7 H7B . 0.8501 ?
O7 H7A . 0.8500 ?
N1 C2 . 1.324(4) ?
N1 C1 . 1.349(4) ?
N2 C11 . 1.333(5) ?
N2 C12 . 1.368(4) ?
C1 C5 . 1.421(5) ?
C1 C12 . 1.450(5) ?
C2 C3 . 1.381(5) ?
C2 H2 . 0.9300 ?
C3 C4 . 1.357(6) ?
C3 H3 . 0.9300 ?
C4 C5 . 1.404(5) ?
C4 H4A . 0.9300 ?
C5 C6 . 1.414(5) ?
C6 C7 . 1.359(6) ?
C6 H6 . 0.9300 ?
C7 C8 . 1.432(5) ?
C7 H7 . 0.9300 ?
C8 C12 . 1.385(5) ?
C8 C9 . 1.410(5) ?
C9 C10 . 1.375(6) ?
C9 H9 . 0.9300 ?
C10 C11 . 1.367(5) ?
C10 H10 . 0.9300 ?
C11 H11 . 0.9300 ?
C13 C18 . 1.387(4) ?
C13 C14 . 1.407(5) ?
C13 C19 . 1.513(5) ?
C14 C15 . 1.388(6) ?
C15 C16 . 1.379(5) ?
C15 H15 . 0.9300 ?
C16 C17 . 1.397(5) ?
C16 H16 . 0.9300 ?
C17 C18 . 1.378(5) ?
C18 H18 . 0.9300 ?
O8 C21 . 1.324(7) ?
O8 H8 . 0.8200 ?
O9 C21 . 1.127(8) ?
C20 C21 . 1.479(10) ?
C20 H20A . 0.9600 ?
C20 H20B . 0.9600 ?
C20 H20C . 0.9600 ?

loop_
_geom_hbond_atom_site_label_D
_geom_hbond_atom_site_label_H
_geom_hbond_atom_site_label_A
_geom_hbond_site_symmetry_A
_geom_hbond_distance_DH
_geom_hbond_distance_HA
_geom_hbond_distance_DA
_geom_hbond_angle_DHA
_geom_hbond_publ_flag
O4 H4 O6 . 0.82 1.83 2.522(4) 141 yes
O7 H7A O2 2_666 0.85 2.11 2.959(5) 172 yes

loop_
_geom_torsion_atom_site_label_1
_geom_torsion_atom_site_label_2
_geom_torsion_atom_site_label_3
_geom_torsion_atom_site_label_4
_geom_torsion_site_symmetry_1
_geom_torsion_site_symmetry_4
_geom_torsion
O2 S1 O3 Pb1 . 2_566 -130.0(2)
O1 S1 O3 Pb1 . 2_566 101.4(2)
C17 S1 O3 Pb1 . 2_566 -13.4(3)
O6 Pb1 O5 C19 . . 1.53(19)
N2 Pb1 O5 C19 . . 88.4(2)
N1 Pb1 O5 C19 . . 34.7(2)
O3 Pb1 O5 C19 2_566 . -50.7(2)
O7 Pb1 O5 C19 . . 163.1(2)
N2 Pb1 O6 C19 . . -82.5(2)
N1 Pb1 O6 C19 . . -151.5(2)
O5 Pb1 O6 C19 . . -1.50(19)
O3 Pb1 O6 C19 2_566 . 128.1(2)
O7 Pb1 O6 C19 . . -28.9(3)
O6 Pb1 N1 C2 . . -99.5(3)
N2 Pb1 N1 C2 . . 176.7(3)
O5 Pb1 N1 C2 . . -125.1(3)
O3 Pb1 N1 C2 2_566 . -20.5(3)
O7 Pb1 N1 C2 . . 124.2(3)
O6 Pb1 N1 C1 . . 84.9(3)
N2 Pb1 N1 C1 . . 1.1(3)
O5 Pb1 N1 C1 . . 59.2(3)
O3 Pb1 N1 C1 2_566 . 163.9(3)
O7 Pb1 N1 C1 . . -51.5(3)
O6 Pb1 N2 C11 . . 101.2(3)
N1 Pb1 N2 C11 . . 179.5(3)
O5 Pb1 N2 C11 . . 50.1(3)
O3 Pb1 N2 C11 2_566 . 152.4(3)
O7 Pb1 N2 C11 . . -43.9(3)
O6 Pb1 N2 C12 . . -78.6(3)
N1 Pb1 N2 C12 . . -0.3(3)
O5 Pb1 N2 C12 . . -129.7(3)
O3 Pb1 N2 C12 2_566 . -27.4(3)
O7 Pb1 N2 C12 . . 136.3(3)
C2 N1 C1 C5 . . 1.0(5)
Pb1 N1 C1 C5 . . 176.9(3)
C2 N1 C1 C12 . . -177.6(3)
Pb1 N1 C1 C12 . . -1.7(4)
C1 N1 C2 C3 . . 1.2(6)
Pb1 N1 C2 C3 . . -174.4(3)
N1 C2 C3 C4 . . -3.1(6)
C2 C3 C4 C5 . . 2.6(6)
C3 C4 C5 C6 . . 179.0(4)
C3 C4 C5 C1 . . -0.5(6)
N1 C1 C5 C4 . . -1.3(6)
C12 C1 C5 C4 . . 177.3(4)
N1 C1 C5 C6 . . 179.1(4)
C12 C1 C5 C6 . . -2.2(6)
C4 C5 C6 C7 . . -178.1(4)
C1 C5 C6 C7 . . 1.3(6)
C5 C6 C7 C8 . . 0.1(7)
C6 C7 C8 C12 . . -0.5(7)
C6 C7 C8 C9 . . 178.2(4)
C12 C8 C9 C10 . . 0.0(6)
C7 C8 C9 C10 . . -178.8(4)
C8 C9 C10 C11 . . -0.3(7)
C12 N2 C11 C10 . . -1.1(6)
Pb1 N2 C11 C10 . . 179.1(3)
C9 C10 C11 N2 . . 0.9(7)
C11 N2 C12 C8 . . 0.8(6)
Pb1 N2 C12 C8 . . -179.4(3)
C11 N2 C12 C1 . . 179.8(4)
Pb1 N2 C12 C1 . . -0.4(4)
C9 C8 C12 N2 . . -0.3(6)
C7 C8 C12 N2 . . 178.6(4)
C9 C8 C12 C1 . . -179.2(4)
C7 C8 C12 C1 . . -0.4(6)
N1 C1 C12 N2 . . 1.4(5)
C5 C1 C12 N2 . . -177.2(3)
N1 C1 C12 C8 . . -179.5(4)
C5 C1 C12 C8 . . 1.8(6)
C18 C13 C14 O4 . . 179.5(3)
C19 C13 C14 O4 . . 1.5(5)
C18 C13 C14 C15 . . 1.3(5)
C19 C13 C14 C15 . . -176.7(3)
O4 C14 C15 C16 . . -179.3(3)
C13 C14 C15 C16 . . -1.1(5)
C14 C15 C16 C17 . . 0.3(6)
C15 C16 C17 C18 . . 0.2(5)
C15 C16 C17 S1 . . -179.1(3)
O2 S1 C17 C18 . . 18.1(3)
O3 S1 C17 C18 . . -103.0(3)
O1 S1 C17 C18 . . 138.5(3)
O2 S1 C17 C16 . . -162.6(3)
O3 S1 C17 C16 . . 76.3(3)
O1 S1 C17 C16 . . -42.1(3)
C16 C17 C18 C13 . . 0.0(5)
S1 C17 C18 C13 . . 179.4(2)
C14 C13 C18 C17 . . -0.8(5)
C19 C13 C18 C17 . . 177.2(3)
Pb1 O5 C19 O6 . . -2.7(3)
Pb1 O5 C19 C13 . . 179.1(3)
Pb1 O6 C19 O5 . . 3.0(4)
Pb1 O6 C19 C13 . . -178.7(2)
C18 C13 C19 O5 . . 0.0(5)
C14 C13 C19 O5 . . 178.0(3)
C18 C13 C19 O6 . . -178.3(3)
C14 C13 C19 O6 . . -0.4(5)
